data_4020545
loop_
_publ_author_name
'Sujaya Sengupta'
'Michael G. B. Drew'
'Ranjan Mukhopadhyay'
'Basudeb Achari'
'Asish Kr. Banerjee'

_publ_section_title
;
 Stereoselective Syntheses of (+-)-Komaroviquinone and
 (+-)-Faveline Methyl Ether through Intramolecular
 Heck Reaction
;
_journal_name_full 'Journal of Organic Chemistry'
_journal_page_first 7694
_journal_page_last 7700
_journal_paper_doi 10.1021/jo051082i
_journal_volume 70
_journal_year 2005
_chemical_formula_sum 'C20 H28 Br2 O2'
_chemical_formula_weight 460.24
_space_group_IT_number 14
_symmetry_cell_setting monoclinic
_symmetry_space_group_name_Hall '-P 2yn'
_symmetry_space_group_name_H-M 'P 1 21/n 1'
_cell_angle_alpha 90.00
_cell_angle_beta 101.720(10)
_cell_angle_gamma 90.00
_cell_formula_units_Z 4
_cell_length_a 7.501(9)
_cell_length_b 18.09(2)
_cell_length_c 14.922(16)
_cell_measurement_temperature 293(2)
_cell_volume 1983(4)
_diffrn_ambient_temperature 293(2)
_exptl_crystal_density_diffrn 1.542
_cod_original_sg_symbol_H-M 'P 21/n'
_cod_database_code 4020545

loop_
_symmetry_equiv_pos_as_xyz
'x, y, z'
'-x+1/2, y+1/2, -z+1/2'
'-x, -y, -z'
'x-1/2, -y-1/2, z-1/2'

loop_
_atom_site_label
_atom_site_type_symbol
_atom_site_fract_x
_atom_site_fract_y
_atom_site_fract_z
_atom_site_U_iso_or_equiv
_atom_site_adp_type
_atom_site_occupancy
_atom_site_symmetry_multiplicity
_atom_site_calc_flag
_atom_site_refinement_flags
_atom_site_disorder_assembly
_atom_site_disorder_group
Br3D Br 0.81784(11) 0.14913(4) 0.63011(5) 0.0402(3) Uani 1 1 d . . .
Br8 Br -0.22905(12) 0.37115(5) 0.28403(6) 0.0527(3) Uani 1 1 d . . .
C3D C 0.7787(10) 0.2538(4) 0.6160(4) 0.0281(16) Uani 1 1 d . . .
C4D C 0.9337(9) 0.2976(4) 0.6347(4) 0.0296(16) Uani 1 1 d . . .
H4D H 1.0474 0.2754 0.6513 0.036 Uiso 1 1 calc R . .
C5D C 0.9219(9) 0.3744(4) 0.6288(4) 0.0285(16) Uani 1 1 d . . .
C51D C 1.0906(11) 0.4215(5) 0.6482(6) 0.052(2) Uani 1 1 d . . .
H51A H 1.0996 0.4491 0.5943 0.063 Uiso 1 1 calc R . .
H51B H 1.1958 0.3905 0.6653 0.063 Uiso 1 1 calc R . .
H51C H 1.0840 0.4551 0.6972 0.063 Uiso 1 1 calc R . .
O61D O 0.7386(7) 0.4812(3) 0.6041(4) 0.0420(13) Uani 1 1 d . . .
C62D C 0.5816(12) 0.5156(4) 0.6239(6) 0.046(2) Uani 1 1 d . . .
H62A H 0.4787 0.5051 0.5758 0.056 Uiso 1 1 calc R . .
H62B H 0.6004 0.5681 0.6285 0.056 Uiso 1 1 calc R . .
H62C H 0.5591 0.4970 0.6808 0.056 Uiso 1 1 calc R . .
C6D C 0.7471(10) 0.4041(4) 0.6060(4) 0.0278(15) Uani 1 1 d . . .
C7D C 0.5929(10) 0.3605(4) 0.5866(4) 0.0292(16) Uani 1 1 d . . .
H7D H 0.4789 0.3827 0.5717 0.035 Uiso 1 1 calc R . .
C2D C 0.6062(9) 0.2837(4) 0.5892(4) 0.0223(14) Uani 1 1 d . . .
C1D C 0.4345(9) 0.2374(4) 0.5643(4) 0.0251(15) Uani 1 1 d . . .
H1A H 0.3484 0.2545 0.6002 0.030 Uiso 1 1 calc R . .
H1B H 0.4649 0.1866 0.5819 0.030 Uiso 1 1 calc R . .
C7A C 0.3397(9) 0.2385(4) 0.4624(4) 0.0254(15) Uani 1 1 d . . .
O1 O 0.2641(7) 0.3115(3) 0.4448(3) 0.0383(13) Uani 1 1 d . . .
C2 C 0.1126(10) 0.3086(4) 0.3688(5) 0.0353(18) Uani 1 1 d . . .
H2 H 0.1519 0.3254 0.3134 0.042 Uiso 1 1 calc R . .
C3 C 0.0530(11) 0.2275(4) 0.3569(5) 0.0390(19) Uani 1 1 d . . .
H3A H 0.0746 0.2079 0.2996 0.047 Uiso 1 1 calc R . .
H3B H -0.0753 0.2225 0.3580 0.047 Uiso 1 1 calc R . .
C3A C 0.1718(9) 0.1870(4) 0.4394(4) 0.0238(14) Uani 1 1 d . . .
H3A H 0.1080 0.1900 0.4905 0.029 Uiso 1 1 calc R . .
C4 C 0.2038(9) 0.1040(4) 0.4222(4) 0.0256(15) Uani 1 1 d . . .
C10 C 0.0233(11) 0.0683(4) 0.3776(5) 0.044(2) Uani 1 1 d . . .
H10A H -0.0650 0.0770 0.4148 0.052 Uiso 1 1 calc R . .
H10B H 0.0404 0.0160 0.3719 0.052 Uiso 1 1 calc R . .
H10C H -0.0191 0.0893 0.3180 0.052 Uiso 1 1 calc R . .
C9 C 0.2787(12) 0.0631(4) 0.5121(5) 0.042(2) Uani 1 1 d . . .
H9A H 0.3997 0.0802 0.5371 0.051 Uiso 1 1 calc R . .
H9B H 0.2814 0.0109 0.5004 0.051 Uiso 1 1 calc R . .
H9C H 0.2017 0.0725 0.5549 0.051 Uiso 1 1 calc R . .
C5 C 0.3402(10) 0.0962(4) 0.3577(5) 0.0356(18) Uani 1 1 d . . .
H5A H 0.3729 0.0445 0.3545 0.043 Uiso 1 1 calc R . .
H5B H 0.2814 0.1117 0.2966 0.043 Uiso 1 1 calc R . .
C6 C 0.5134(11) 0.1416(5) 0.3888(5) 0.043(2) Uani 1 1 d . . .
H6A H 0.5781 0.1234 0.4476 0.052 Uiso 1 1 calc R . .
H6B H 0.5920 0.1355 0.3451 0.052 Uiso 1 1 calc R . .
C7 C 0.4708(10) 0.2237(5) 0.3971(4) 0.0353(18) Uani 1 1 d . . .
H7A H 0.4172 0.2428 0.3370 0.042 Uiso 1 1 calc R . .
H7B H 0.5836 0.2502 0.4191 0.042 Uiso 1 1 calc R . .
C8 C -0.0270(12) 0.3601(5) 0.3899(5) 0.048(2) Uani 1 1 d . . .
H8A H 0.0280 0.4080 0.4065 0.058 Uiso 1 1 calc R . .
H8B H -0.0734 0.3414 0.4417 0.058 Uiso 1 1 calc R . .

loop_
_atom_site_aniso_label
_atom_site_aniso_U_11
_atom_site_aniso_U_22
_atom_site_aniso_U_33
_atom_site_aniso_U_23
_atom_site_aniso_U_13
_atom_site_aniso_U_12
Br3D 0.0398(5) 0.0369(4) 0.0438(5) 0.0007(3) 0.0086(3) 0.0117(4)
Br8 0.0442(5) 0.0559(6) 0.0525(5) 0.0010(4) -0.0029(4) 0.0117(4)
C3D 0.036(4) 0.033(4) 0.018(3) -0.003(3) 0.012(3) 0.011(3)
C4D 0.020(4) 0.049(4) 0.024(4) -0.005(3) 0.014(3) 0.009(3)
C5D 0.027(4) 0.045(4) 0.019(3) -0.010(3) 0.016(3) -0.005(3)
C51D 0.028(5) 0.075(7) 0.059(6) 0.005(4) 0.022(4) -0.010(4)
O61D 0.035(3) 0.033(3) 0.062(3) 0.001(2) 0.018(3) -0.006(3)
C62D 0.056(6) 0.038(4) 0.052(5) 0.000(4) 0.027(4) 0.011(4)
C6D 0.036(4) 0.033(4) 0.020(3) 0.002(3) 0.018(3) -0.004(3)
C7D 0.029(4) 0.035(4) 0.025(4) 0.001(3) 0.010(3) 0.002(3)
C2D 0.025(4) 0.031(4) 0.015(3) 0.000(2) 0.014(3) 0.002(3)
C1D 0.024(4) 0.031(4) 0.027(4) 0.004(3) 0.020(3) 0.003(3)
C7A 0.021(4) 0.031(4) 0.028(4) 0.004(3) 0.013(3) -0.001(3)
O1 0.036(3) 0.028(3) 0.045(3) 0.009(2) -0.006(2) -0.004(2)
C2 0.030(4) 0.039(4) 0.036(4) 0.006(3) 0.005(3) -0.003(4)
C3 0.034(4) 0.034(4) 0.044(5) -0.001(3) -0.004(3) 0.003(4)
C3A 0.016(3) 0.035(4) 0.026(4) 0.003(3) 0.016(3) 0.001(3)
C4 0.024(4) 0.030(4) 0.029(4) -0.006(3) 0.019(3) 0.000(3)
C10 0.044(5) 0.036(4) 0.056(5) -0.006(4) 0.022(4) -0.013(4)
C9 0.057(6) 0.031(4) 0.045(5) 0.005(3) 0.028(4) -0.004(4)
C5 0.027(4) 0.052(5) 0.031(4) -0.013(3) 0.015(3) 0.009(4)
C6 0.036(4) 0.070(6) 0.032(4) -0.013(4) 0.027(3) -0.002(4)
C7 0.028(4) 0.065(5) 0.018(4) 0.002(3) 0.018(3) -0.014(4)
C8 0.047(5) 0.058(5) 0.037(4) -0.004(4) 0.003(4) -0.003(4)

loop_
_geom_bond_atom_site_label_1
_geom_bond_atom_site_label_2
_geom_bond_distance
_geom_bond_site_symmetry_2
_geom_bond_publ_flag
Br3D C3D 1.921(7) . ?
Br8 C8 1.964(8) . ?
C3D C4D 1.388(10) . ?
C3D C2D 1.385(9) . ?
C4D C5D 1.393(10) . ?
C5D C6D 1.394(10) . ?
C5D C51D 1.504(10) . ?
O61D C6D 1.396(8) . ?
O61D C62D 1.416(9) . ?
C6D C7D 1.381(10) . ?
C7D C2D 1.394(9) . ?
C2D C1D 1.518(9) . ?
C1D C7A 1.542(9) . ?
C7A O1 1.441(8) . ?
C7A C7 1.541(10) . ?
C7A C3A 1.548(9) . ?
O1 C2 1.435(8) . ?
C2 C8 1.483(12) . ?
C2 C3 1.533(10) . ?
C3 C3A 1.549(9) . ?
C3A C4 1.550(9) . ?
C4 C10 1.526(10) . ?
C4 C9 1.535(10) . ?
C4 C5 1.547(10) . ?
C5 C6 1.528(11) . ?
C6 C7 1.530(11) . ?
